data_7201614
loop_
_publ_author_name
'Che, Guang-Bo'
'Liu, Chun-Bo'
'Liu, Bo'
'Wang, Qing-Wei'
'Xu, Zhan-Lin'

_publ_section_title
;
 Syntheses, structures and photoluminescence of a series of
 metal-organic complexes with 1,3,5-benzenetricarboxylate and
 pyrazino[2,3-f][1,10]-phenanthroline ligands
;
_journal_issue 2
_journal_name_full CrystEngComm
_journal_page_first 184
_journal_paper_doi 10.1039/b712015j
_journal_volume 10
_journal_year 2008
_chemical_formula_moiety 'C37 H20 Cd2 N8 O7, H2 O'
_chemical_formula_sum 'C37 H22 Cd2 N8 O8'
_chemical_formula_weight 931.43
_chemical_name_systematic
;
?
;
_space_group_IT_number 2
_symmetry_cell_setting triclinic
_symmetry_space_group_name_Hall '-P 1'
_symmetry_space_group_name_H-M 'P -1'
_atom_sites_solution_hydrogens geom
_atom_sites_solution_primary direct
_atom_sites_solution_secondary difmap
_audit_creation_method SHELXL-97
_cell_angle_alpha 74.56(3)
_cell_angle_beta 70.73(3)
_cell_angle_gamma 85.23(3)
_cell_formula_units_Z 2
_cell_length_a 10.243(2)
_cell_length_b 11.406(2)
_cell_length_c 15.414(3)
_cell_measurement_reflns_used 13390
_cell_measurement_temperature 293(2)
_cell_measurement_theta_max 27.48
_cell_measurement_theta_min 3.11
_cell_volume 1638.6(7)
_computing_cell_refinement 'PROCESS-AUTO '
_computing_data_collection 'PROCESS-AUTO (Rigaku, 1998)'
_computing_data_reduction 'PROCESS-AUTO '
_computing_molecular_graphics 'SHELXTL-PLUS (Sheldrick, 1990)'
_computing_publication_material SHELXL-97
_computing_structure_refinement 'SHELXL-97 (Sheldrick, 1997)'
_computing_structure_solution 'SHELXS-97 (Sheldrick, 1997)'
_diffrn_ambient_temperature 293(2)
_diffrn_detector_area_resol_mean 10.0
_diffrn_measured_fraction_theta_full 0.994
_diffrn_measured_fraction_theta_max 0.980
_diffrn_measurement_device_type 'Rigaku RAXIS-RAPID'
_diffrn_measurement_method '\w scan'
_diffrn_radiation_monochromator graphite
_diffrn_radiation_source 'rotating anode'
_diffrn_radiation_type MoK\a
_diffrn_radiation_wavelength 0.71073
_diffrn_reflns_av_R_equivalents 0.0355
_diffrn_reflns_av_sigmaI/netI 0.0481
_diffrn_reflns_limit_h_max 13
_diffrn_reflns_limit_h_min -13
_diffrn_reflns_limit_k_max 14
_diffrn_reflns_limit_k_min -14
_diffrn_reflns_limit_l_max 19
_diffrn_reflns_limit_l_min -19
_diffrn_reflns_number 16143
_diffrn_reflns_theta_full 25.00
_diffrn_reflns_theta_max 27.48
_diffrn_reflns_theta_min 3.01
_diffrn_standards_decay_% 0
_diffrn_standards_interval_count 0
_diffrn_standards_number 0
_exptl_absorpt_coefficient_mu 1.369
_exptl_absorpt_correction_T_max 0.721
_exptl_absorpt_correction_T_min 0.629
_exptl_absorpt_correction_type multi-scan
_exptl_absorpt_process_details 'ABSCOR (Higashi, 1995)'
_exptl_crystal_colour 'pale yellow'
_exptl_crystal_density_diffrn 1.888
_exptl_crystal_density_method 'not measured'
_exptl_crystal_description block
_exptl_crystal_F_000 920
_exptl_crystal_size_max 0.33
_exptl_crystal_size_mid 0.31
_exptl_crystal_size_min 0.24
_refine_diff_density_max 0.875
_refine_diff_density_min -0.575
_refine_diff_density_rms 0.102
_refine_ls_extinction_method none
_refine_ls_goodness_of_fit_ref 1.038
_refine_ls_hydrogen_treatment mixed
_refine_ls_matrix_type full
_refine_ls_number_parameters 508
_refine_ls_number_reflns 7368
_refine_ls_number_restraints 3
_refine_ls_restrained_S_all 1.038
_refine_ls_R_factor_all 0.0448
_refine_ls_R_factor_gt 0.0333
_refine_ls_shift/su_max 0.003
_refine_ls_shift/su_mean 0.000
_refine_ls_structure_factor_coef Fsqd
_refine_ls_weighting_details 'calc w=1/[\s^2^(Fo^2^)+(0.0351P)^2^+1.1807P] where P=(Fo^2^+2Fc^2^)/3'
_refine_ls_weighting_scheme calc
_refine_ls_wR_factor_gt 0.0760
_refine_ls_wR_factor_ref 0.0819
_reflns_number_gt 5951
_reflns_number_total 7368
_reflns_threshold_expression I>2\s(I)
_cod_data_source_file b712015j.txt
_cod_data_source_block compound-3
_cod_original_cell_volume 1638.6(6)
_cod_original_sg_symbol_Hall -P1
_cod_original_sg_symbol_H-M P-1
_cod_database_code 7201614

loop_
_symmetry_equiv_pos_as_xyz
'x, y, z'
'-x, -y, -z'

loop_
_atom_site_label
_atom_site_type_symbol
_atom_site_fract_x
_atom_site_fract_y
_atom_site_fract_z
_atom_site_U_iso_or_equiv
_atom_site_adp_type
_atom_site_occupancy
_atom_site_symmetry_multiplicity
_atom_site_calc_flag
_atom_site_refinement_flags
_atom_site_disorder_assembly
_atom_site_disorder_group
C1 C 1.0283(3) 0.8067(3) 0.1037(2) 0.0268(7) Uani 1 1 d . . .
C2 C 0.8911(3) 0.8626(3) 0.1014(2) 0.0235(6) Uani 1 1 d . . .
C3 C 0.7991(3) 0.8008(3) 0.0808(2) 0.0256(6) Uani 1 1 d . . .
H3 H 0.8231 0.7257 0.0672 0.031 Uiso 1 1 calc R . .
C4 C 0.6698(3) 0.8513(3) 0.0805(2) 0.0244(6) Uani 1 1 d . . .
C5 C 0.5676(3) 0.7810(3) 0.0626(2) 0.0284(7) Uani 1 1 d . . .
C6 C 0.6384(3) 0.9660(3) 0.0956(2) 0.0265(7) Uani 1 1 d . . .
H6 H 0.5551 1.0020 0.0914 0.032 Uiso 1 1 calc R . .
C7 C 0.7305(3) 1.0282(3) 0.1170(2) 0.0247(6) Uani 1 1 d . . .
C8 C 0.6951(3) 1.1544(3) 0.1313(2) 0.0294(7) Uani 1 1 d . . .
C9 C 0.8552(3) 0.9752(3) 0.1219(2) 0.0254(6) Uani 1 1 d . . .
H9 H 0.9152 1.0147 0.1390 0.031 Uiso 1 1 calc R . .
C10 C 0.5862(3) 0.7236(3) -0.2998(2) 0.0294(7) Uani 1 1 d . . .
C11 C 0.6737(4) 0.8057(3) -0.2842(2) 0.0317(7) Uani 1 1 d . . .
C12 C 0.7360(4) 0.9063(3) -0.3577(3) 0.0362(8) Uani 1 1 d . . .
C13 C 0.8178(5) 0.9824(4) -0.3392(3) 0.0532(11) Uani 1 1 d . . .
H13 H 0.8598 1.0509 -0.3859 0.064 Uiso 1 1 calc R . .
C14 C 0.8358(6) 0.9558(4) -0.2522(3) 0.0690(16) Uani 1 1 d . . .
H14 H 0.8918 1.0048 -0.2395 0.083 Uiso 1 1 calc R . .
C15 C 0.7695(5) 0.8546(4) -0.1829(3) 0.0532(11) Uani 1 1 d . . .
H15 H 0.7807 0.8382 -0.1234 0.064 Uiso 1 1 calc R . .
C16 C 0.7111(4) 0.9298(3) -0.4481(3) 0.0405(9) Uani 1 1 d . . .
C17 C 0.6255(4) 0.8525(4) -0.4624(3) 0.0418(9) Uani 1 1 d . . .
C18 C 0.6577(5) 0.9699(4) -0.6115(3) 0.0602(13) Uani 1 1 d . . .
H18 H 0.6416 0.9878 -0.6696 0.072 Uiso 1 1 calc R . .
C19 C 0.7425(5) 1.0461(4) -0.5976(3) 0.0573(12) Uani 1 1 d . . .
H17 H 0.7805 1.1136 -0.6469 0.069 Uiso 1 1 calc R . .
C20 C 0.5624(4) 0.7464(3) -0.3855(3) 0.0381(8) Uani 1 1 d . . .
C21 C 0.4784(5) 0.6653(5) -0.3968(3) 0.0632(14) Uani 1 1 d . . .
H21 H 0.4614 0.6775 -0.4542 0.076 Uiso 1 1 calc R . .
C22 C 0.4212(5) 0.5677(4) -0.3233(3) 0.0621(13) Uani 1 1 d . . .
H22 H 0.3649 0.5132 -0.3301 0.075 Uiso 1 1 calc R . .
C23 C 0.4481(4) 0.5512(3) -0.2388(3) 0.0376(8) Uani 1 1 d . . .
H23 H 0.4080 0.4851 -0.1887 0.045 Uiso 1 1 calc R . .
C24 C 0.3487(5) 0.7409(4) 0.2921(3) 0.0490(11) Uani 1 1 d . . .
H24 H 0.3871 0.8103 0.2451 0.059 Uiso 1 1 calc R . .
C25 C 0.3660(6) 0.7226(5) 0.3801(3) 0.0692(16) Uani 1 1 d . . .
H25 H 0.4161 0.7778 0.3917 0.083 Uiso 1 1 calc R . .
C26 C 0.2213(4) 0.5651(3) 0.3413(2) 0.0326(7) Uani 1 1 d . . .
C27 C 0.1368(3) 0.4860(3) 0.3204(2) 0.0313(7) Uani 1 1 d . . .
C28 C 0.0399(4) 0.4519(4) 0.2150(3) 0.0455(10) Uani 1 1 d . . .
H28 H 0.0278 0.4750 0.1556 0.055 Uiso 1 1 calc R . .
C29 C -0.0279(4) 0.3471(4) 0.2802(3) 0.0494(10) Uani 1 1 d . . .
H29 H -0.0838 0.3017 0.2643 0.059 Uiso 1 1 calc R . .
C30 C -0.0105(4) 0.3127(4) 0.3678(3) 0.0484(10) Uani 1 1 d . . .
H30 H -0.0545 0.2432 0.4121 0.058 Uiso 1 1 calc R . .
C31 C 0.0736(4) 0.3823(3) 0.3905(3) 0.0353(8) Uani 1 1 d . . .
C32 C 0.0941(4) 0.3533(3) 0.4829(3) 0.0384(8) Uani 1 1 d . . .
C33 C 0.1746(4) 0.4293(4) 0.5023(3) 0.0430(9) Uani 1 1 d . . .
C34 C 0.1399(5) 0.3073(4) 0.6486(3) 0.0592(12) Uani 1 1 d . . .
H34 H 0.1519 0.2880 0.7080 0.071 Uiso 1 1 calc R . .
C35 C 0.0583(5) 0.2309(4) 0.6304(3) 0.0618(13) Uani 1 1 d . . .
H35 H 0.0187 0.1628 0.6784 0.074 Uiso 1 1 calc R . .
C36 C 0.2364(4) 0.5387(4) 0.4302(3) 0.0434(9) Uani 1 1 d . . .
C37 C 0.3074(6) 0.6215(5) 0.4496(3) 0.0756(18) Uani 1 1 d . . .
H37 H 0.3154 0.6083 0.5098 0.091 Uiso 1 1 calc R . .
N1 N 0.5290(3) 0.6259(2) -0.2261(2) 0.0289(6) Uani 1 1 d . . .
N2 N 0.6908(3) 0.7804(3) -0.1980(2) 0.0356(7) Uani 1 1 d . . .
N3 N 0.5983(4) 0.8723(3) -0.5450(2) 0.0531(9) Uani 1 1 d . . .
N4 N 0.7722(4) 1.0286(3) -0.5192(2) 0.0491(9) Uani 1 1 d . . .
N5 N 0.1207(3) 0.5198(3) 0.2341(2) 0.0350(7) Uani 1 1 d . . .
N6 N 0.2800(3) 0.6641(2) 0.2716(2) 0.0350(7) Uani 1 1 d . . .
N7 N 0.0344(4) 0.2498(3) 0.5491(2) 0.0491(9) Uani 1 1 d . . .
N8 N 0.1998(4) 0.4040(3) 0.5862(3) 0.0563(10) Uani 1 1 d . . .
O1 O 0.6131(3) 0.6904(2) 0.02866(19) 0.0390(6) Uani 1 1 d . . .
O2 O 0.4454(2) 0.8159(2) 0.08347(18) 0.0352(5) Uani 1 1 d . . .
O7 O 0.6459(2) 0.45820(18) -0.04252(17) 0.0249(5) Uani 1 1 d . . .
O3 O 1.0675(2) 0.7184(2) 0.06717(19) 0.0371(6) Uani 1 1 d . . .
O1W O -0.1467(5) 0.4272(4) 0.0694(3) 0.0753(10) Uani 1 1 d D . .
O4 O 1.0987(2) 0.8481(2) 0.14126(19) 0.0368(6) Uani 1 1 d . . .
O5 O 0.7395(3) 1.1895(2) 0.1861(2) 0.0488(7) Uani 1 1 d . . .
O6 O 0.6230(3) 1.2165(2) 0.0832(2) 0.0450(7) Uani 1 1 d . . .
Cd1 Cd 0.26695(2) 0.692721(19) 0.111640(17) 0.02528(7) Uani 1 1 d . . .
Cd2 Cd 0.53877(2) 0.634495(18) -0.078436(16) 0.02475(7) Uani 1 1 d . . .
H7 H 0.699(4) 0.466(3) -0.022(3) 0.033(12) Uiso 1 1 d . . .
HW11 H -0.081(5) 0.370(4) 0.079(4) 0.10(2) Uiso 1 1 d D . .
HW12 H -0.230(4) 0.400(8) 0.112(7) 0.32(8) Uiso 1 1 d D . .

loop_
_atom_site_aniso_label
_atom_site_aniso_U_11
_atom_site_aniso_U_22
_atom_site_aniso_U_33
_atom_site_aniso_U_23
_atom_site_aniso_U_13
_atom_site_aniso_U_12
C1 0.0200(15) 0.0288(16) 0.0296(16) -0.0022(13) -0.0099(13) 0.0018(12)
C2 0.0196(15) 0.0243(15) 0.0262(15) -0.0040(12) -0.0094(12) 0.0026(11)
C3 0.0238(15) 0.0226(15) 0.0317(16) -0.0067(13) -0.0115(13) 0.0035(11)
C4 0.0247(15) 0.0216(15) 0.0280(16) -0.0019(12) -0.0128(13) -0.0017(11)
C5 0.0298(17) 0.0279(16) 0.0271(16) 0.0000(13) -0.0125(13) -0.0061(13)
C6 0.0199(15) 0.0276(16) 0.0307(16) -0.0049(13) -0.0094(13) 0.0041(12)
C7 0.0273(16) 0.0206(14) 0.0247(15) -0.0037(12) -0.0089(12) 0.0035(11)
C8 0.0317(17) 0.0210(15) 0.0342(18) -0.0040(13) -0.0123(14) 0.0047(12)
C9 0.0260(16) 0.0236(15) 0.0299(16) -0.0042(13) -0.0149(13) -0.0010(11)
C10 0.0288(17) 0.0256(16) 0.0311(17) -0.0036(13) -0.0084(14) -0.0015(12)
C11 0.0336(18) 0.0270(17) 0.0333(18) -0.0033(14) -0.0119(14) -0.0028(13)
C12 0.042(2) 0.0289(17) 0.0334(18) -0.0032(15) -0.0086(16) -0.0057(14)
C13 0.069(3) 0.044(2) 0.044(2) 0.0004(19) -0.018(2) -0.028(2)
C14 0.093(4) 0.061(3) 0.056(3) 0.004(2) -0.031(3) -0.050(3)
C15 0.063(3) 0.064(3) 0.037(2) -0.0051(19) -0.019(2) -0.030(2)
C16 0.049(2) 0.0296(18) 0.0357(19) 0.0053(15) -0.0137(17) -0.0065(15)
C17 0.048(2) 0.045(2) 0.0300(19) 0.0004(16) -0.0160(17) -0.0072(17)
C18 0.074(3) 0.066(3) 0.033(2) 0.004(2) -0.020(2) -0.006(2)
C19 0.071(3) 0.049(3) 0.040(2) 0.0114(19) -0.017(2) -0.014(2)
C20 0.039(2) 0.043(2) 0.0319(18) -0.0054(16) -0.0124(16) -0.0077(16)
C21 0.076(3) 0.078(3) 0.043(2) -0.001(2) -0.031(2) -0.036(3)
C22 0.073(3) 0.060(3) 0.059(3) -0.001(2) -0.031(2) -0.036(2)
C23 0.041(2) 0.0317(18) 0.037(2) -0.0039(15) -0.0106(16) -0.0111(15)
C24 0.070(3) 0.044(2) 0.036(2) -0.0060(17) -0.018(2) -0.024(2)
C25 0.101(4) 0.068(3) 0.046(3) -0.001(2) -0.032(3) -0.048(3)
C26 0.0314(18) 0.0322(18) 0.0314(18) -0.0081(14) -0.0065(14) -0.0002(13)
C27 0.0273(17) 0.0315(17) 0.0296(17) -0.0055(14) -0.0038(14) -0.0007(13)
C28 0.049(2) 0.048(2) 0.042(2) -0.0068(18) -0.0178(18) -0.0135(18)
C29 0.046(2) 0.052(2) 0.051(2) -0.015(2) -0.0113(19) -0.0185(19)
C30 0.043(2) 0.042(2) 0.051(2) 0.0003(18) -0.0083(19) -0.0164(17)
C31 0.0295(18) 0.0347(18) 0.0375(19) -0.0061(15) -0.0066(15) -0.0046(14)
C32 0.038(2) 0.0328(19) 0.0348(19) -0.0022(16) -0.0035(16) -0.0026(15)
C33 0.046(2) 0.045(2) 0.0317(19) -0.0036(16) -0.0086(17) -0.0018(17)
C34 0.067(3) 0.066(3) 0.038(2) 0.003(2) -0.020(2) -0.008(2)
C35 0.067(3) 0.054(3) 0.047(3) 0.015(2) -0.013(2) -0.017(2)
C36 0.055(2) 0.042(2) 0.0325(19) -0.0003(16) -0.0163(18) -0.0142(18)
C37 0.114(5) 0.080(4) 0.043(3) 0.004(2) -0.041(3) -0.050(3)
N1 0.0308(15) 0.0255(14) 0.0285(14) -0.0049(11) -0.0081(12) -0.0017(11)
N2 0.0390(17) 0.0347(16) 0.0328(16) -0.0013(13) -0.0141(13) -0.0111(12)
N3 0.061(2) 0.059(2) 0.0374(18) 0.0011(16) -0.0214(17) -0.0122(18)
N4 0.060(2) 0.0417(19) 0.0376(18) 0.0018(15) -0.0114(16) -0.0126(16)
N5 0.0372(17) 0.0343(15) 0.0324(15) -0.0065(13) -0.0095(13) -0.0061(12)
N6 0.0436(18) 0.0277(15) 0.0328(16) -0.0029(12) -0.0132(13) -0.0064(12)
N7 0.045(2) 0.049(2) 0.0420(19) -0.0004(16) -0.0076(16) -0.0072(15)
N8 0.066(3) 0.060(2) 0.0388(19) -0.0026(17) -0.0161(18) -0.0122(19)
O1 0.0449(15) 0.0319(13) 0.0535(16) -0.0179(12) -0.0285(13) 0.0044(10)
O2 0.0254(12) 0.0417(14) 0.0403(14) -0.0093(11) -0.0122(10) -0.0061(10)
O7 0.0214(11) 0.0208(11) 0.0324(12) -0.0055(9) -0.0099(10) 0.0013(8)
O3 0.0298(13) 0.0394(13) 0.0487(15) -0.0192(12) -0.0185(11) 0.0150(10)
O1W 0.081(3) 0.076(3) 0.082(3) -0.032(2) -0.031(2) -0.010(2)
O4 0.0271(12) 0.0403(13) 0.0507(16) -0.0152(12) -0.0212(11) 0.0065(10)
O5 0.078(2) 0.0362(14) 0.0502(17) -0.0208(13) -0.0403(16) 0.0153(13)
O6 0.0545(17) 0.0312(13) 0.0627(18) -0.0151(12) -0.0381(15) 0.0188(11)
Cd1 0.01912(12) 0.02584(13) 0.03405(14) -0.01095(10) -0.01087(9) 0.00370(8)
Cd2 0.02679(13) 0.01854(12) 0.02601(12) -0.00242(9) -0.00731(9) 0.00060(8)

loop_
_atom_type_symbol
_atom_type_description
_atom_type_scat_dispersion_real
_atom_type_scat_dispersion_imag
_atom_type_scat_source
C C 0.0033 0.0016 'International Tables Vol C Tables 4.2.6.8 and 6.1.1.4'
H H 0.0000 0.0000 'International Tables Vol C Tables 4.2.6.8 and 6.1.1.4'
N N 0.0061 0.0033 'International Tables Vol C Tables 4.2.6.8 and 6.1.1.4'
O O 0.0106 0.0060 'International Tables Vol C Tables 4.2.6.8 and 6.1.1.4'
Cd Cd -0.8075 1.2024 'International Tables Vol C Tables 4.2.6.8 and 6.1.1.4'

loop_
_geom_angle_atom_site_label_1
_geom_angle_atom_site_label_2
_geom_angle_atom_site_label_3
_geom_angle
_geom_angle_site_symmetry_1
_geom_angle_site_symmetry_3
_geom_angle_publ_flag
O4 C1 O3 122.4(3) . . ?
O4 C1 C2 119.9(3) . . ?
O3 C1 C2 117.7(3) . . ?
O4 C1 Cd1 62.56(17) . 1_655 ?
O3 C1 Cd1 59.89(17) . 1_655 ?
C2 C1 Cd1 176.4(2) . 1_655 ?
C3 C2 C9 120.0(3) . . ?
C3 C2 C1 119.8(3) . . ?
C9 C2 C1 120.2(3) . . ?
C2 C3 C4 120.0(3) . . ?
C2 C3 H3 120.0 . . ?
C4 C3 H3 120.0 . . ?
C6 C4 C3 119.4(3) . . ?
C6 C4 C5 120.8(3) . . ?
C3 C4 C5 119.8(3) . . ?
O2 C5 O1 125.6(3) . . ?
O2 C5 C4 117.2(3) . . ?
O1 C5 C4 117.1(3) . . ?
C4 C6 C7 120.6(3) . . ?
C4 C6 H6 119.7 . . ?
C7 C6 H6 119.7 . . ?
C9 C7 C6 119.6(3) . . ?
C9 C7 C8 120.7(3) . . ?
C6 C7 C8 119.6(3) . . ?
O5 C8 O6 125.6(3) . . ?
O5 C8 C7 119.3(3) . . ?
O6 C8 C7 115.1(3) . . ?
C7 C9 C2 120.1(3) . . ?
C7 C9 H9 120.0 . . ?
C2 C9 H9 120.0 . . ?
N1 C10 C20 122.2(3) . . ?
N1 C10 C11 117.6(3) . . ?
C20 C10 C11 120.2(3) . . ?
N2 C11 C12 122.5(3) . . ?
N2 C11 C10 117.7(3) . . ?
C12 C11 C10 119.8(3) . . ?
C13 C12 C11 117.6(4) . . ?
C13 C12 C16 122.5(3) . . ?
C11 C12 C16 119.8(3) . . ?
C14 C13 C12 119.6(4) . . ?
C14 C13 H13 120.2 . . ?
C12 C13 H13 120.2 . . ?
C13 C14 C15 119.1(4) . . ?
C13 C14 H14 120.4 . . ?
C15 C14 H14 120.4 . . ?
N2 C15 C14 122.8(4) . . ?
N2 C15 H15 118.6 . . ?
C14 C15 H15 118.6 . . ?
N4 C16 C17 120.4(4) . . ?
N4 C16 C12 119.3(3) . . ?
C17 C16 C12 120.4(3) . . ?
N3 C17 C16 122.2(3) . . ?
N3 C17 C20 118.5(4) . . ?
C16 C17 C20 119.4(3) . . ?
N3 C18 C19 122.3(4) . . ?
N3 C18 H18 118.8 . . ?
C19 C18 H18 118.8 . . ?
N4 C19 C18 123.5(4) . . ?
N4 C19 H17 118.2 . . ?
C18 C19 H17 118.2 . . ?
C10 C20 C21 118.0(3) . . ?
C10 C20 C17 120.4(3) . . ?
C21 C20 C17 121.6(4) . . ?
C22 C21 C20 119.9(4) . . ?
C22 C21 H21 120.1 . . ?
C20 C21 H21 120.1 . . ?
C21 C22 C23 119.1(4) . . ?
C21 C22 H22 120.5 . . ?
C23 C22 H22 120.5 . . ?
N1 C23 C22 122.6(3) . . ?
N1 C23 H23 118.7 . . ?
C22 C23 H23 118.7 . . ?
N6 C24 C25 123.1(4) . . ?
N6 C24 H24 118.4 . . ?
C25 C24 H24 118.4 . . ?
C37 C25 C24 118.3(4) . . ?
C37 C25 H25 120.8 . . ?
C24 C25 H25 120.8 . . ?
N6 C26 C36 122.5(3) . . ?
N6 C26 C27 117.6(3) . . ?
C36 C26 C27 119.9(3) . . ?
N5 C27 C31 123.3(3) . . ?
N5 C27 C26 117.0(3) . . ?
C31 C27 C26 119.7(3) . . ?
N5 C28 C29 123.0(4) . . ?
N5 C28 H28 118.5 . . ?
C29 C28 H28 118.5 . . ?
C30 C29 C28 118.8(4) . . ?
C30 C29 H29 120.6 . . ?
C28 C29 H29 120.6 . . ?
C29 C30 C31 119.8(4) . . ?
C29 C30 H30 120.1 . . ?
C31 C30 H30 120.1 . . ?
C30 C31 C27 117.2(4) . . ?
C30 C31 C32 122.9(3) . . ?
C27 C31 C32 119.9(3) . . ?
N7 C32 C33 121.2(4) . . ?
N7 C32 C31 118.7(4) . . ?
C33 C32 C31 120.1(3) . . ?
N8 C33 C32 122.1(4) . . ?
N8 C33 C36 118.1(4) . . ?
C32 C33 C36 119.7(4) . . ?
N8 C34 C35 122.8(4) . . ?
N8 C34 H34 118.6 . . ?
C35 C34 H34 118.6 . . ?
N7 C35 C34 123.6(4) . . ?
N7 C35 H35 118.2 . . ?
C34 C35 H35 118.2 . . ?
C37 C36 C26 118.0(4) . . ?
C37 C36 C33 121.3(4) . . ?
C26 C36 C33 120.6(4) . . ?
C25 C37 C36 120.0(4) . . ?
C25 C37 H37 120.0 . . ?
C36 C37 H37 120.0 . . ?
C23 N1 C10 118.3(3) . . ?
C23 N1 Cd2 124.8(2) . . ?
C10 N1 Cd2 115.0(2) . . ?
C15 N2 C11 118.2(3) . . ?
C15 N2 Cd2 124.7(3) . . ?
C11 N2 Cd2 115.5(2) . . ?
C18 N3 C17 115.6(4) . . ?
C19 N4 C16 116.0(4) . . ?
C28 N5 C27 118.0(3) . . ?
C28 N5 Cd1 123.4(3) . . ?
C27 N5 Cd1 118.2(2) . . ?
C24 N6 C26 118.0(3) . . ?
C24 N6 Cd1 121.8(2) . . ?
C26 N6 Cd1 120.1(2) . . ?
C35 N7 C32 114.5(4) . . ?
C34 N8 C33 115.7(4) . . ?
C5 O1 Cd2 124.4(2) . . ?
C5 O2 Cd1 122.5(2) . . ?
Cd1 O7 Cd2 136.79(12) 2_665 . ?
Cd1 O7 Cd2 101.44(9) 2_665 2_665 ?
Cd2 O7 Cd2 95.40(9) . 2_665 ?
Cd1 O7 H7 102(3) 2_665 . ?
Cd2 O7 H7 110(3) . . ?
Cd2 O7 H7 108(3) 2_665 . ?
C1 O3 Cd1 92.3(2) . 1_655 ?
HW11 O1W HW12 108(3) . . ?
C1 O4 Cd1 89.87(19) . 1_655 ?
C8 O6 Cd2 145.1(3) . 2_675 ?
O7 Cd1 O2 106.77(9) 2_665 . ?
O7 Cd1 O3 95.89(9) 2_665 1_455 ?
O2 Cd1 O3 133.63(9) . 1_455 ?
O7 Cd1 O4 150.91(9) 2_665 1_455 ?
O2 Cd1 O4 93.19(9) . 1_455 ?
O3 Cd1 O4 55.32(8) 1_455 1_455 ?
O7 Cd1 N6 115.45(10) 2_665 . ?
O2 Cd1 N6 78.39(10) . . ?
O3 Cd1 N6 127.06(10) 1_455 . ?
O4 Cd1 N6 88.77(10) 1_455 . ?
O7 Cd1 N5 80.87(9) 2_665 . ?
O2 Cd1 N5 142.72(10) . . ?
O3 Cd1 N5 79.60(10) 1_455 . ?
O4 Cd1 N5 96.10(10) 1_455 . ?
N6 Cd1 N5 65.84(10) . . ?
O7 Cd1 C1 123.61(10) 2_665 1_455 ?
O2 Cd1 C1 115.28(9) . 1_455 ?
O3 Cd1 C1 27.76(9) 1_455 1_455 ?
O4 Cd1 C1 27.57(9) 1_455 1_455 ?
N6 Cd1 C1 108.59(11) . 1_455 ?
N5 Cd1 C1 86.96(10) . 1_455 ?
O7 Cd2 O7 84.60(9) . 2_665 ?
O7 Cd2 O6 163.67(10) . 2_675 ?
O7 Cd2 O6 79.15(10) 2_665 2_675 ?
O7 Cd2 O1 86.11(9) . . ?
O7 Cd2 O1 89.06(10) 2_665 . ?
O6 Cd2 O1 95.16(10) 2_675 . ?
O7 Cd2 N1 98.84(10) . . ?
O7 Cd2 N1 111.88(10) 2_665 . ?
O6 Cd2 N1 85.85(10) 2_675 . ?
O1 Cd2 N1 158.78(10) . . ?
O7 Cd2 N2 111.45(10) . . ?
O7 Cd2 N2 163.40(10) 2_665 . ?
O6 Cd2 N2 84.87(11) 2_675 . ?
O1 Cd2 N2 87.90(10) . . ?
N1 Cd2 N2 71.06(10) . . ?
O7 Cd2 Cd2 42.64(6) . 2_665 ?
O7 Cd2 Cd2 41.96(6) 2_665 2_665 ?
O6 Cd2 Cd2 121.09(8) 2_675 2_665 ?
O1 Cd2 Cd2 86.75(7) . 2_665 ?
N1 Cd2 Cd2 110.90(7) . 2_665 ?
N2 Cd2 Cd2 153.85(8) . 2_665 ?

loop_
_geom_bond_atom_site_label_1
_geom_bond_atom_site_label_2
_geom_bond_distance
_geom_bond_site_symmetry_2
_geom_bond_publ_flag
C1 O4 1.248(4) . ?
C1 O3 1.257(4) . ?
C1 C2 1.501(4) . ?
C1 Cd1 2.696(3) 1_655 ?
C2 C3 1.382(4) . ?
C2 C9 1.395(4) . ?
C3 C4 1.401(4) . ?
C3 H3 0.9300 . ?
C4 C6 1.382(4) . ?
C4 C5 1.505(4) . ?
C5 O2 1.245(4) . ?
C5 O1 1.267(4) . ?
C6 C7 1.394(4) . ?
C6 H6 0.9300 . ?
C7 C9 1.384(4) . ?
C7 C8 1.511(4) . ?
C8 O5 1.243(4) . ?
C8 O6 1.262(4) . ?
C9 H9 0.9300 . ?
C10 N1 1.368(4) . ?
C10 C20 1.376(5) . ?
C10 C11 1.462(5) . ?
C11 N2 1.350(5) . ?
C11 C12 1.399(5) . ?
C12 C13 1.397(5) . ?
C12 C16 1.450(5) . ?
C13 C14 1.364(6) . ?
C13 H13 0.9300 . ?
C14 C15 1.390(6) . ?
C14 H14 0.9300 . ?
C15 N2 1.328(5) . ?
C15 H15 0.9300 . ?
C16 N4 1.367(4) . ?
C16 C17 1.399(5) . ?
C17 N3 1.348(5) . ?
C17 C20 1.465(5) . ?
C18 N3 1.325(5) . ?
C18 C19 1.378(6) . ?
C18 H18 0.9300 . ?
C19 N4 1.304(6) . ?
C19 H17 0.9300 . ?
C20 C21 1.394(5) . ?
C21 C22 1.365(6) . ?
C21 H21 0.9300 . ?
C22 C23 1.381(6) . ?
C22 H22 0.9300 . ?
C23 N1 1.327(4) . ?
C23 H23 0.9300 . ?
C24 N6 1.326(5) . ?
C24 C25 1.385(6) . ?
C24 H24 0.9300 . ?
C25 C37 1.368(6) . ?
C25 H25 0.9300 . ?
C26 N6 1.354(4) . ?
C26 C36 1.381(5) . ?
C26 C27 1.460(5) . ?
C27 N5 1.344(5) . ?
C27 C31 1.404(5) . ?
C28 N5 1.327(5) . ?
C28 C29 1.400(5) . ?
C28 H28 0.9300 . ?
C29 C30 1.370(6) . ?
C29 H29 0.9300 . ?
C30 C31 1.397(5) . ?
C30 H30 0.9300 . ?
C31 C32 1.455(5) . ?
C32 N7 1.370(4) . ?
C32 C33 1.392(6) . ?
C33 N8 1.354(5) . ?
C33 C36 1.457(5) . ?
C34 N8 1.294(5) . ?
C34 C35 1.394(7) . ?
C34 H34 0.9300 . ?
C35 N7 1.314(6) . ?
C35 H35 0.9300 . ?
C36 C37 1.385(6) . ?
C37 H37 0.9300 . ?
N1 Cd2 2.340(3) . ?
N2 Cd2 2.344(3) . ?
N5 Cd1 2.518(3) . ?
N6 Cd1 2.447(3) . ?
O1 Cd2 2.277(3) . ?
O2 Cd1 2.254(2) . ?
O7 Cd1 2.233(2) 2_665 ?
O7 Cd2 2.235(2) . ?
O7 Cd2 2.265(2) 2_665 ?
O7 H7 0.73(4) . ?
O3 Cd1 2.334(2) 1_655 ?
O1W HW11 0.92(2) . ?
O1W HW12 0.91(2) . ?
O4 Cd1 2.393(2) 1_655 ?
O6 Cd2 2.277(3) 2_675 ?
Cd1 O7 2.233(2) 2_665 ?
Cd1 O3 2.334(2) 1_455 ?
Cd1 O4 2.393(2) 1_455 ?
Cd1 C1 2.696(3) 1_455 ?
Cd2 O7 2.265(2) 2_665 ?
Cd2 O6 2.277(3) 2_675 ?
Cd2 Cd2 3.3284(14) 2_665 ?
